data_4344328
loop_
_publ_author_name
'Bouchard, R.J.'
'Robinson, W.T.'
'Wold, A.'

_publ_section_title
;
 Structure and properties of nickel vanadium selenide, Ni V2 Se4
;
_journal_name_full 'Inorganic Chemistry'
_journal_page_first 977
_journal_page_last 980
_journal_volume 5
_journal_year 1966
_chemical_formula_sum 'Ni Se4 V2'
_space_group_IT_number 12
_symmetry_space_group_name_Hall '-C 2y'
_symmetry_space_group_name_H-M 'C 1 2/m 1'
_cell_angle_alpha 90
_cell_angle_beta 116.8
_cell_angle_gamma 90
_cell_formula_units_Z 2
_cell_length_a 12.939
_cell_length_b 3.437
_cell_length_c 6.142
_cell_volume 243.804
_citation_journal_id_ASTM INOCAJ
_cod_data_source_file Bouchard_INOCAJ_1966_1037.cif
_cod_data_source_block Ni1Se4V2
_cod_original_cell_volume 243.8036
_cod_original_formula_sum 'Ni1 Se4 V2'
_cod_database_code 4344328

loop_
_symmetry_equiv_pos_as_xyz
x,y,z
-x,y,-z
-x,-y,-z
x,-y,z
x+1/2,y+1/2,z
-x+1/2,y+1/2,-z
-x+1/2,-y+1/2,-z
x+1/2,-y+1/2,z

loop_
_atom_site_label
_atom_site_type_symbol
_atom_site_fract_x
_atom_site_fract_y
_atom_site_fract_z
_atom_site_occupancy
_atom_site_U_iso_or_equiv
Ni1 Ni 0 0 0 1 0.0
V1 V 0.7408 0 0.6951 1 0.0
Se1 Se 0.6375 0 0.973 1 0.0
Se2 Se 0.1108 0 0.4488 1 0.0
